data_4321777
loop_
_publ_author_name
'Paul V. Bernhardt'
'Manuel Martinez'

_publ_section_title
;
 The First Structurally Characterized Discrete Dinuclear \m-Cyano
 Hexacyanoferrate Complex
;
_journal_name_full 'Inorganic Chemistry'
_journal_page_first 424
_journal_page_last 425
_journal_paper_doi 10.1021/ic981019u
_journal_volume 38
_journal_year 1999
_chemical_formula_sum 'C18 H37 Co Fe N11 Na O4'
_chemical_formula_weight 609.36
_chemical_name_systematic
; 
 ? 
;
_space_group_IT_number 4
_symmetry_cell_setting monoclinic
_symmetry_space_group_name_Hall 'P 2yb'
_symmetry_space_group_name_H-M 'P 1 21 1'
_atom_sites_solution_hydrogens geom
_atom_sites_solution_primary direct
_atom_sites_solution_secondary difmap
_audit_creation_method SHELXL
_cell_angle_alpha 90.00
_cell_angle_beta 116.760(10)
_cell_angle_gamma 90.00
_cell_formula_units_Z 6
_cell_length_a 21.224(5)
_cell_length_b 10.7537(8)
_cell_length_c 22.723(5)
_cell_measurement_reflns_used 25
_cell_measurement_temperature 293(2)
_cell_measurement_theta_max 12
_cell_measurement_theta_min 10
_cell_volume 4630.8(16)
_computing_cell_refinement CAD4
_computing_data_collection CAD4
_computing_data_reduction XTAL3.2
_computing_molecular_graphics PLATON
_computing_structure_refinement 'SHELXL-93 (Sheldrick, 1993)'
_computing_structure_solution 'SHELXS-86 (Sheldrick, 1990)'
_diffrn_ambient_temperature 293(2)
_diffrn_measurement_device 'Enraf-Nonius CAD4'
_diffrn_measurement_method 'omega-2theta scans'
_diffrn_radiation_monochromator graphite
_diffrn_radiation_source 'fine-focus sealed tube'
_diffrn_radiation_type MoK\a
_diffrn_radiation_wavelength 0.71073
_diffrn_reflns_av_R_equivalents 0.0982
_diffrn_reflns_av_sigmaI/netI 0.1423
_diffrn_reflns_limit_h_max 25
_diffrn_reflns_limit_h_min 0
_diffrn_reflns_limit_k_max 12
_diffrn_reflns_limit_k_min 0
_diffrn_reflns_limit_l_max 24
_diffrn_reflns_limit_l_min -27
_diffrn_reflns_number 8847
_diffrn_reflns_theta_max 24.98
_diffrn_reflns_theta_min 1.77
_diffrn_standards_interval_count 250
_diffrn_standards_number 3
_exptl_absorpt_coefficient_mu 1.061
_exptl_absorpt_correction_T_max 1.00
_exptl_absorpt_correction_T_min 0.69
_exptl_absorpt_correction_type empirical
_exptl_crystal_colour red
_exptl_crystal_density_diffrn 1.311
_exptl_crystal_description plate
_exptl_crystal_F_000 1908
_exptl_crystal_size_max 0.5
_exptl_crystal_size_mid 0.5
_exptl_crystal_size_min 0.1
_refine_diff_density_max 1.039
_refine_diff_density_min -0.707
_refine_diff_density_rms 0.161
_refine_ls_abs_structure_details 'Flack H D (1983), Acta Cryst. A39, 876-881'
_refine_ls_abs_structure_Flack -0.02(6)
_refine_ls_extinction_method none
_refine_ls_goodness_of_fit_all 1.017
_refine_ls_goodness_of_fit_obs 1.155
_refine_ls_matrix_type full
_refine_ls_number_parameters 943
_refine_ls_number_reflns 8598
_refine_ls_number_restraints 1
_refine_ls_restrained_S_all 1.017
_refine_ls_restrained_S_obs 1.155
_refine_ls_R_factor_all 0.1928
_refine_ls_R_factor_obs 0.0923
_refine_ls_shift/esd_max 0.006
_refine_ls_shift/esd_mean 0.001
_refine_ls_structure_factor_coef Fsqd
_refine_ls_weighting_details 'w=1/[\s^2^(Fo^2^)+(0.2082P)^2^+0.0000P] where P=(Fo^2^+2Fc^2^)/3'
_refine_ls_weighting_scheme calc
_refine_ls_wR_factor_all 0.3227
_refine_ls_wR_factor_obs 0.2453
_reflns_number_observed 4158
_reflns_number_total 8599
_reflns_observed_criterion >2sigma(I)
_cod_data_source_file ic981019u.cif
_cod_data_source_block 1359pb33
_cod_depositor_comments
;
The following automatic conversions were performed:

'_refine_ls_weighting_scheme' value 'calc
w=1/[\s^2^(Fo^2^)+(0.2082P)^2^+0.0000P] where P=(Fo^2^+2Fc^2^)/3' was
changed to 'calc'. New tag '_refine_ls_weighting_details' was
created. The value of the new tag was set to
'w=1/[\s^2^(Fo^2^)+(0.2082P)^2^+0.0000P] where P=(Fo^2^+2Fc^2^)/3'.

Automatic conversion script
Id: cif_fix_values 3143 2015-03-26 13:38:13Z robertas 
;
_cod_original_cell_volume 4630.8(15)
_cod_database_code 4321777

loop_
_symmetry_equiv_pos_as_xyz
'x, y, z'
'-x, y+1/2, -z'

loop_
_atom_site_aniso_label
_atom_site_aniso_U_11
_atom_site_aniso_U_22
_atom_site_aniso_U_33
_atom_site_aniso_U_23
_atom_site_aniso_U_13
_atom_site_aniso_U_12
Co1 0.0398(13) 0.0253(13) 0.0413(13) -0.0031(12) 0.0190(11) -0.0024(12)
N11 0.047(10) 0.029(9) 0.060(10) -0.011(8) 0.028(9) -0.008(8)
N12 0.056(11) 0.048(11) 0.038(9) -0.005(8) 0.015(8) -0.016(9)
N13 0.021(7) 0.042(10) 0.051(9) -0.001(8) 0.016(7) -0.003(7)
N14 0.033(8) 0.043(10) 0.037(8) -0.009(8) 0.013(7) -0.010(7)
N15 0.044(9) 0.017(7) 0.051(9) 0.004(7) 0.026(8) 0.001(7)
C11 0.064(14) 0.037(12) 0.046(12) -0.012(10) 0.019(11) -0.016(11)
C12 0.054(13) 0.027(11) 0.081(16) 0.019(11) 0.033(12) -0.008(10)
C13 0.044(12) 0.062(16) 0.071(14) 0.012(14) 0.021(11) -0.001(12)
C14 0.077(16) 0.038(13) 0.095(18) 0.006(13) 0.053(15) 0.020(13)
C15 0.038(10) 0.042(12) 0.054(12) -0.003(11) 0.015(9) 0.005(10)
C16 0.068(13) 0.012(9) 0.069(13) -0.002(9) 0.037(12) -0.001(9)
C17 0.042(11) 0.058(14) 0.051(12) -0.016(11) 0.020(10) -0.006(11)
C18 0.045(12) 0.048(13) 0.045(12) -0.005(10) 0.015(10) 0.002(10)
C19 0.064(15) 0.048(14) 0.070(15) -0.009(11) 0.047(13) -0.013(11)
C110 0.059(14) 0.054(14) 0.051(12) -0.002(11) 0.034(12) 0.008(12)
C111 0.053(12) 0.031(11) 0.051(12) 0.001(10) 0.006(10) 0.003(10)
C112 0.060(14) 0.058(16) 0.059(14) 0.009(12) 0.009(12) 0.012(12)
Fe1 0.052(2) 0.039(2) 0.048(2) -0.0028(15) 0.0085(15) -0.003(2)
C1A 0.044(10) 0.016(9) 0.035(10) -0.011(8) 0.013(9) -0.011(8)
N1A 0.045(9) 0.038(10) 0.029(9) 0.001(7) 0.010(8) 0.011(8)
C2A 0.045(14) 0.084(21) 0.074(17) 0.025(15) 0.014(13) -0.002(14)
N2A 0.067(15) 0.149(28) 0.129(22) 0.046(21) 0.055(16) 0.013(17)
C3A 0.086(17) 0.039(14) 0.054(14) -0.019(12) 0.019(13) -0.017(13)
N3A 0.101(16) 0.047(12) 0.042(11) -0.014(10) 0.004(11) 0.010(12)
C4A 0.103(22) 0.086(22) 0.048(14) -0.005(14) 0.021(15) -0.033(19)
N4A 0.077(17) 0.297(55) 0.068(16) -0.005(27) 0.010(14) -0.037(29)
C5A 0.059(14) 0.045(16) 0.044(12) 0.018(11) -0.002(11) 0.007(11)
N5A 0.132(21) 0.045(14) 0.062(14) 0.000(12) 0.022(14) 0.005(14)
C6A 0.031(11) 0.049(15) 0.053(13) 0.024(12) -0.012(10) -0.009(10)
N6A 0.100(19) 0.067(18) 0.106(19) -0.017(15) 0.034(15) -0.021(15)
Co2 0.063(2) 0.065(2) 0.047(2) -0.009(2) 0.0252(15) -0.002(2)
N21 0.108(17) 0.063(13) 0.069(12) -0.021(13) 0.055(13) -0.003(14)
N22 0.075(15) 0.094(18) 0.049(12) 0.004(12) 0.026(11) 0.013(14)
N23 0.142(22) 0.064(16) 0.090(16) -0.023(14) 0.078(17) -0.042(16)
N24 0.137(21) 0.072(16) 0.028(10) -0.014(10) 0.034(12) -0.005(16)
N25 0.074(14) 0.060(13) 0.063(12) -0.013(11) 0.022(11) -0.015(11)
C21 0.058(16) 0.152(35) 0.087(19) -0.004(23) 0.032(15) -0.062(22)
C22 0.066(18) 0.111(29) 0.089(21) 0.014(21) 0.024(17) 0.011(20)
C23 0.095(21) 0.077(22) 0.087(20) 0.021(18) 0.043(18) 0.022(18)
C24 0.219(45) 0.079(23) 0.038(15) -0.007(15) 0.038(23) 0.032(27)
C25 0.205(42) 0.079(24) 0.093(24) -0.039(19) 0.106(29) -0.042(26)
C26 0.094(20) 0.074(21) 0.055(15) -0.010(13) 0.031(14) -0.041(16)
C27 0.045(13) 0.118(27) 0.072(17) -0.015(17) 0.033(13) -0.017(16)
C28 0.039(13) 0.150(32) 0.083(19) -0.039(21) 0.013(13) -0.011(18)
C29 0.032(13) 0.172(41) 0.104(23) -0.035(25) 0.008(14) 0.040(19)
C210 0.225(45) 0.099(27) 0.086(22) 0.041(20) 0.101(29) 0.069(29)
C211 0.142(30) 0.114(29) 0.075(19) 0.016(19) 0.074(21) -0.011(23)
C212 0.106(23) 0.097(23) 0.084(18) -0.040(18) 0.062(18) -0.033(19)
Fe2 0.059(2) 0.051(2) 0.049(2) -0.0035(15) 0.0273(15) 0.000(2)
C1B 0.035(11) 0.076(17) 0.035(11) 0.003(11) 0.015(9) -0.009(12)
N1B 0.063(13) 0.072(15) 0.063(12) 0.013(11) 0.028(11) -0.012(12)
C2B 0.068(15) 0.045(13) 0.046(12) -0.011(11) 0.026(11) -0.020(11)
N2B 0.060(12) 0.094(16) 0.027(9) -0.027(10) 0.009(8) -0.007(11)
C3B 0.092(19) 0.048(14) 0.052(14) -0.034(12) 0.048(15) -0.030(14)
N3B 0.045(11) 0.076(15) 0.050(11) 0.004(11) 0.005(9) 0.007(11)
C4B 0.077(17) 0.046(14) 0.095(18) 0.022(13) 0.068(16) 0.017(12)
N4B 0.110(18) 0.055(14) 0.089(16) 0.015(12) 0.059(15) 0.031(13)
C5B 0.105(21) 0.045(15) 0.058(15) 0.012(12) 0.034(15) 0.025(15)
N5B 0.103(19) 0.106(22) 0.085(17) 0.047(17) 0.029(15) 0.029(17)
C6B 0.096(20) 0.085(22) 0.064(15) -0.005(15) 0.048(15) -0.031(18)
N6B 0.158(30) 0.113(27) 0.158(29) 0.012(22) 0.097(26) -0.038(23)
Co3 0.0417(15) 0.039(2) 0.050(2) 0.0025(13) 0.0229(13) -0.0104(13)
N31 0.062(13) 0.061(15) 0.117(19) 0.029(14) 0.040(13) 0.027(12)
N32 0.039(9) 0.063(12) 0.037(9) 0.006(9) 0.011(7) 0.005(9)
N33 0.077(13) 0.039(11) 0.065(12) -0.014(9) 0.047(11) -0.001(9)
N34 0.062(12) 0.110(19) 0.051(11) 0.010(13) 0.026(10) -0.019(14)
N35 0.053(11) 0.058(12) 0.061(11) -0.009(10) 0.031(10) -0.030(10)
C31 0.186(35) 0.077(22) 0.111(25) 0.038(19) 0.109(27) 0.055(24)
C32 0.096(21) 0.079(20) 0.086(19) -0.002(17) 0.062(18) -0.004(17)
C33 0.092(20) 0.070(19) 0.053(14) 0.013(13) 0.027(14) -0.035(17)
C34 0.106(22) 0.057(17) 0.070(17) 0.009(16) 0.030(17) -0.015(19)
C35 0.065(18) 0.045(17) 0.158(34) 0.023(20) -0.002(19) -0.020(15)
C36 0.034(13) 0.154(33) 0.098(21) -0.024(22) 0.045(14) -0.026(17)
C37 0.070(16) 0.135(28) 0.053(14) -0.048(17) 0.044(13) -0.061(18)
C38 0.096(20) 0.128(27) 0.078(18) -0.057(19) 0.063(17) -0.071(21)
C39 0.171(39) 0.240(60) 0.072(22) 0.046(31) 0.066(26) 0.014(42)
C312 0.063(17) 0.204(44) 0.103(22) -0.069(26) 0.057(17) -0.069(23)
Fe3 0.0342(13) 0.0292(15) 0.0492(15) -0.0020(13) 0.0189(12) -0.0049(13)
C1C 0.056(13) 0.032(12) 0.055(12) -0.018(10) 0.034(11) -0.009(10)
N1C 0.080(16) 0.090(20) 0.100(18) -0.028(16) 0.041(14) -0.034(15)
C2C 0.042(10) 0.024(10) 0.030(9) -0.002(8) 0.016(8) -0.004(9)
N2C 0.066(12) 0.040(11) 0.057(11) 0.004(9) 0.026(10) 0.009(10)
C3C 0.037(10) 0.026(10) 0.051(12) 0.008(9) 0.025(9) 0.010(8)
N3C 0.054(11) 0.053(12) 0.051(11) -0.013(10) 0.025(9) -0.001(9)
C4C 0.061(14) 0.039(12) 0.039(11) -0.009(10) 0.025(10) -0.012(11)
N4C 0.034(9) 0.043(11) 0.068(12) 0.007(9) 0.022(9) -0.009(9)
C5C 0.054(14) 0.033(12) 0.057(13) -0.018(10) 0.023(11) -0.024(11)
N5C 0.048(11) 0.063(14) 0.069(12) 0.016(11) 0.009(10) -0.032(10)
C6C 0.056(13) 0.045(13) 0.073(16) 0.008(12) 0.041(13) 0.009(11)
N6C 0.083(15) 0.072(16) 0.079(15) 0.030(13) 0.036(13) 0.023(13)
Na1 0.134(12) 0.151(15) 0.164(14) 0.007(13) 0.081(11) -0.002(12)
Na2 0.160(16) 0.156(19) 0.192(18) 0.014(15) 0.090(14) 0.020(14)
Na3 0.199(21) 0.268(31) 0.223(23) 0.033(23) 0.135(19) 0.027(22)
O1 0.186(27) 0.128(23) 0.231(32) 0.043(25) 0.157(27) 0.009(23)
O2 0.157(21) 0.043(12) 0.184(23) -0.006(14) 0.107(19) -0.005(13)
O3 0.174(25) 0.121(21) 0.151(23) 0.027(19) 0.111(21) 0.016(20)
O4 0.136(22) 0.220(38) 0.178(26) 0.007(28) 0.106(21) 0.020(25)
O5 0.233(31) 0.123(22) 0.134(20) -0.053(18) 0.119(22) -0.073(23)
O6 0.107(18) 0.153(28) 0.221(31) 0.075(24) 0.084(20) 0.065(19)
O7 0.099(16) 0.186(30) 0.126(19) -0.041(20) 0.065(16) -0.010(19)
O8 0.107(17) 0.098(19) 0.171(25) 0.004(18) 0.054(17) 0.035(15)

loop_
_atom_site_label
_atom_site_type_symbol
_atom_site_fract_x
_atom_site_fract_y
_atom_site_fract_z
_atom_site_U_iso_or_equiv
_atom_site_thermal_displace_type
_atom_site_occupancy
_atom_site_calc_flag
_atom_site_refinement_flags
_atom_site_disorder_group
Co1 Co 0.60205(13) 0.4714(2) 0.16303(12) 0.0352(6) Uani 1 d . .
N11 N 0.5990(8) 0.6324(15) 0.2032(8) 0.044(4) Uani 1 d . .
H11 H 0.5676(8) 0.6821(15) 0.1710(8) 0.053 Uiso 1 d R .
N12 N 0.6800(9) 0.5454(17) 0.1504(8) 0.050(4) Uani 1 d . .
H12 H 0.6640(9) 0.5489(17) 0.1060(8) 0.060 Uiso 1 d R .
N13 N 0.6034(7) 0.3182(16) 0.1179(7) 0.038(4) Uani 1 d . .
H13 H 0.6048(7) 0.2550(16) 0.1451(7) 0.045 Uiso 1 d R .
N14 N 0.5227(8) 0.3961(16) 0.1706(7) 0.039(4) Uani 1 d . .
H14 H 0.5337(8) 0.3139(16) 0.1780(7) 0.046 Uiso 1 d R .
N15 N 0.5340(8) 0.5231(13) 0.0761(8) 0.035(4) Uani 1 d . .
H15A H 0.5104(8) 0.5912(13) 0.0782(8) 0.043 Uiso 1 d R .
H15B H 0.5548(8) 0.5391(13) 0.0501(8) 0.043 Uiso 1 d R .
C11 C 0.6694(12) 0.6883(21) 0.2276(10) 0.051(5) Uani 1 d . .
H11A H 0.7032(12) 0.6469(21) 0.2671(10) 0.061 Uiso 1 d R .
H11B H 0.6677(12) 0.7756(21) 0.2375(10) 0.061 Uiso 1 d R .
C12 C 0.6892(12) 0.6748(19) 0.1712(12) 0.053(6) Uani 1 d . .
H12A H 0.6603(12) 0.7283(19) 0.1346(12) 0.063 Uiso 1 d R .
H12B H 0.7382(12) 0.6988(19) 0.1866(12) 0.063 Uiso 1 d R .
C13 C 0.7457(11) 0.4670(25) 0.1759(12) 0.060(6) Uani 1 d . .
H13A H 0.7724(11) 0.4795(25) 0.2230(12) 0.072 Uiso 1 d R .
H13B H 0.7745(11) 0.4963(25) 0.1556(12) 0.072 Uiso 1 d R .
C14 C 0.7318(13) 0.3263(22) 0.1614(13) 0.065(7) Uani 1 d . .
H14A H 0.7706(13) 0.2914(22) 0.1553(13) 0.077 Uiso 1 d R .
H14B H 0.7318(13) 0.2870(22) 0.1998(13) 0.077 Uiso 1 d R .
C15 C 0.6658(9) 0.2975(22) 0.1036(10) 0.047(5) Uani 1 d . .
H15C H 0.6668(9) 0.2115(22) 0.0910(10) 0.056 Uiso 1 d R .
H15D H 0.6605(9) 0.3499(22) 0.0669(10) 0.056 Uiso 1 d R .
C16 C 0.5344(11) 0.3040(17) 0.0556(10) 0.047(5) Uani 1 d . .
H16A H 0.5433(11) 0.3040(17) 0.0172(10) 0.057 Uiso 1 d R .
H16B H 0.5120(11) 0.2259(17) 0.0564(10) 0.057 Uiso 1 d R .
C17 C 0.4855(11) 0.4133(22) 0.0512(10) 0.051(5) Uani 1 d . .
C18 C 0.4602(11) 0.4000(22) 0.1050(10) 0.048(5) Uani 1 d . .
H18A H 0.4310(11) 0.4710(22) 0.1026(10) 0.058 Uiso 1 d R .
H18B H 0.4321(11) 0.3252(22) 0.0978(10) 0.058 Uiso 1 d R .
C19 C 0.5045(13) 0.4382(21) 0.2245(12) 0.054(6) Uani 1 d . .
H19A H 0.4585(13) 0.4051(21) 0.2158(12) 0.065 Uiso 1 d R .
H19B H 0.5389(13) 0.4018(21) 0.2655(12) 0.065 Uiso 1 d R .
C110 C 0.5042(12) 0.5691(22) 0.2328(11) 0.051(6) Uani 1 d . .
H11C H 0.4872(12) 0.5871(22) 0.2649(11) 0.062 Uiso 1 d R .
H11D H 0.4717(12) 0.6066(22) 0.1913(11) 0.062 Uiso 1 d R .
C111 C 0.5790(11) 0.6295(21) 0.2580(10) 0.051(5) Uani 1 d . .
H11E H 0.5787(11) 0.7133(21) 0.2735(10) 0.062 Uiso 1 d R .
H11F H 0.6135(11) 0.5816(21) 0.2944(10) 0.062 Uiso 1 d R .
C112 C 0.4273(12) 0.4285(25) -0.0138(11) 0.066(7) Uani 1 d . .
H11G H 0.3987(12) 0.4975(25) -0.0136(11) 0.098 Uiso 1 d R .
H11H H 0.3992(12) 0.3541(25) -0.0258(11) 0.098 Uiso 1 d R .
H11I H 0.4451(12) 0.4438(25) -0.0452(11) 0.098 Uiso 1 d R .
Fe1 Fe 0.7705(2) 0.3451(3) 0.3873(2) 0.0516(8) Uani 1 d . .
C1A C 0.7015(10) 0.3799(16) 0.2980(9) 0.034(4) Uani 1 d . .
N1A N 0.6619(9) 0.4066(16) 0.2469(8) 0.040(4) Uani 1 d . .
C2A C 0.8417(13) 0.3861(28) 0.3608(13) 0.073(8) Uani 1 d . .
N2A N 0.8792(13) 0.4133(32) 0.3418(14) 0.111(10) Uani 1 d . .
C3A C 0.8406(14) 0.3103(22) 0.4789(12) 0.064(6) Uani 1 d . .
N3A N 0.8814(12) 0.2910(20) 0.5297(10) 0.074(6) Uani 1 d . .
C4A C 0.6991(17) 0.3157(31) 0.4104(12) 0.084(9) Uani 1 d . .
N4A N 0.6530(14) 0.2988(51) 0.4276(13) 0.156(17) Uani 1 d . .
C5A C 0.7664(12) 0.5168(23) 0.4055(11) 0.059(6) Uani 1 d . .
N5A N 0.7709(15) 0.6240(23) 0.4202(11) 0.088(7) Uani 1 d . .
C6A C 0.7758(11) 0.1808(24) 0.3690(11) 0.056(6) Uani 1 d . .
N6A N 0.7792(15) 0.0725(27) 0.3533(14) 0.096(8) Uani 1 d . .
Co2 Co -0.0957(2) -0.3700(3) -0.38428(15) 0.0580(8) Uani 1 d . .
N21 N -0.1428(12) -0.5254(23) -0.3759(10) 0.074(6) Uani 1 d . .
H21 H -0.1275(12) -0.5882(23) -0.3930(10) 0.089 Uiso 1 d R .
N22 N -0.1931(12) -0.3070(25) -0.4394(10) 0.073(6) Uani 1 d . .
H22 H -0.2046(12) -0.3286(25) -0.4817(10) 0.088 Uiso 1 d R .
N23 N -0.0503(15) -0.2193(23) -0.3958(12) 0.089(8) Uani 1 d . .
H23 H -0.0115(15) -0.2143(23) -0.3560(12) 0.107 Uiso 1 d R .
N24 N -0.0091(14) -0.4383(23) -0.3361(9) 0.081(7) Uani 1 d . .
H24 H 0.0128(14) -0.3848(23) -0.3018(9) 0.097 Uiso 1 d R .
N25 N -0.0829(11) -0.4336(21) -0.4596(10) 0.069(6) Uani 1 d . .
H25A H -0.0838(11) -0.5173(21) -0.4612(10) 0.082 Uiso 1 d R .
H25B H -0.1161(11) -0.4031(21) -0.4979(10) 0.082 Uiso 1 d R .
C21 C -0.2205(14) -0.5111(41) -0.4179(15) 0.100(12) Uani 1 d . .
H21A H -0.2334(14) -0.5429(41) -0.4619(15) 0.120 Uiso 1 d R .
H21B H -0.2469(14) -0.5564(41) -0.3994(15) 0.120 Uiso 1 d R .
C22 C -0.2343(16) -0.3737(37) -0.4213(16) 0.093(10) Uani 1 d . .
H22A H -0.2832(16) -0.3588(37) -0.4523(16) 0.111 Uiso 1 d R .
H22B H -0.2277(16) -0.3466(37) -0.3781(16) 0.111 Uiso 1 d R .
C23 C -0.2015(17) -0.1720(31) -0.4383(16) 0.086(9) Uani 1 d . .
H23A H -0.1934(17) -0.1467(31) -0.3944(16) 0.103 Uiso 1 d R .
H23B H -0.2499(17) -0.1512(31) -0.4684(16) 0.103 Uiso 1 d R .
C24 C -0.1556(23) -0.0973(33) -0.4582(13) 0.119(15) Uani 1 d . .
H24A H -0.1726(23) -0.0125(33) -0.4687(13) 0.143 Uiso 1 d R .
H24B H -0.1548(23) -0.1337(33) -0.4970(13) 0.143 Uiso 1 d R .
C25 C -0.0798(23) -0.0958(32) -0.4020(17) 0.111(14) Uani 1 d . .
H25C H -0.0504(23) -0.0360(32) -0.4101(17) 0.133 Uiso 1 d R .
H25D H -0.0814(23) -0.0734(32) -0.3614(17) 0.133 Uiso 1 d R .
C26 C -0.0178(16) -0.2479(28) -0.4390(12) 0.076(8) Uani 1 d . .
H26A H 0.0289(16) -0.2111(28) -0.4208(12) 0.091 Uiso 1 d R .
H26B H -0.0459(16) -0.2121(28) -0.4822(12) 0.091 Uiso 1 d R .
C27 C -0.0134(12) -0.3841(33) -0.4458(13) 0.076(8) Uani 1 d . .
C28 C 0.0363(13) -0.4309(38) -0.3763(13) 0.096(11) Uani 1 d . .
H28A H 0.0761(13) -0.3750(38) -0.3548(13) 0.115 Uiso 1 d R .
H28B H 0.0539(13) -0.5129(38) -0.3790(13) 0.115 Uiso 1 d R .
C29 C 0.0015(13) -0.5593(41) -0.3064(16) 0.111(15) Uani 1 d . .
H29A H 0.0514(13) -0.5693(41) -0.2772(16) 0.133 Uiso 1 d R .
H29B H -0.0123(13) -0.6227(41) -0.3403(16) 0.133 Uiso 1 d R .
C210 C -0.0399(24) -0.5718(36) -0.2630(16) 0.125(15) Uani 1 d . .
H21C H -0.0255(24) -0.5088(36) -0.2288(16) 0.150 Uiso 1 d R .
H21D H -0.0295(24) -0.6526(36) -0.2416(16) 0.150 Uiso 1 d R .
C211 C -0.1280(19) -0.5642(35) -0.3116(14) 0.100(11) Uani 1 d . .
H21E H -0.1504(19) -0.6438(35) -0.3136(14) 0.121 Uiso 1 d R .
H21F H -0.1481(19) -0.5035(35) -0.2933(14) 0.121 Uiso 1 d R .
C212 C 0.0120(17) -0.4194(33) -0.4931(15) 0.088(9) Uani 1 d . .
H21G H -0.0215(17) -0.3927(33) -0.5363(15) 0.132 Uiso 1 d R .
H21H H 0.0170(17) -0.5081(33) -0.4928(15) 0.132 Uiso 1 d R .
H21I H 0.0568(17) -0.3808(33) -0.4818(15) 0.132 Uiso 1 d R .
Fe2 Fe -0.1062(2) -0.1859(3) -0.19166(15) 0.0516(8) Uani 1 d . .
C1B C -0.1575(11) -0.3274(25) -0.1862(10) 0.049(6) Uani 1 d . .
N1B N -0.1916(11) -0.4115(22) -0.1895(10) 0.066(6) Uani 1 d . .
C2B C -0.0999(12) -0.2625(21) -0.2631(11) 0.052(6) Uani 1 d . .
N2B N -0.0962(10) -0.3059(22) -0.3084(8) 0.064(6) Uani 1 d . .
C3B C -0.0199(15) -0.2652(22) -0.1298(11) 0.058(7) Uani 1 d . .
N3B N 0.0332(10) -0.3130(22) -0.0948(9) 0.063(6) Uani 1 d . .
C4B C -0.1140(13) -0.1088(22) -0.1232(13) 0.062(7) Uani 1 d . .
N4B N -0.1204(13) -0.0571(20) -0.0777(11) 0.079(7) Uani 1 d . .
C5B C -0.1931(16) -0.1158(24) -0.2554(13) 0.071(7) Uani 1 d . .
N5B N -0.2453(15) -0.0784(28) -0.2954(12) 0.103(9) Uani 1 d . .
C6B C -0.0552(15) -0.0459(30) -0.2010(12) 0.077(8) Uani 1 d . .
N6B N -0.0193(19) 0.0271(32) -0.2077(17) 0.133(12) Uani 1 d . .
Co3 Co 0.19366(14) -0.2140(3) 0.07380(13) 0.0424(7) Uani 1 d . .
N31 N 0.2367(12) -0.3785(22) 0.0787(13) 0.080(7) Uani 1 d . .
H31 H 0.2071(12) -0.4325(22) 0.0846(13) 0.096 Uiso 1 d R .
N32 N 0.1802(8) -0.2158(18) -0.0182(8) 0.049(4) Uani 1 d . .
H32 H 0.1375(8) -0.2523(18) -0.0423(8) 0.059 Uiso 1 d R .
N33 N 0.1464(10) -0.0537(16) 0.0690(9) 0.055(5) Uani 1 d . .
H33 H 0.1689(10) -0.0182(16) 0.1096(9) 0.066 Uiso 1 d R .
N34 N 0.2040(10) -0.2205(25) 0.1646(9) 0.074(7) Uani 1 d . .
H34 H 0.2255(10) -0.1484(25) 0.1847(9) 0.089 Uiso 1 d R .
N35 N 0.1016(9) -0.2871(18) 0.0498(9) 0.055(5) Uani 1 d . .
H35A H 0.0738(9) -0.2829(18) 0.0061(9) 0.066 Uiso 1 d R .
H35B H 0.1054(9) -0.3668(18) 0.0630(9) 0.066 Uiso 1 d R .
C31 C 0.2359(22) -0.4125(32) 0.0163(17) 0.109(12) Uani 1 d . .
H31A H 0.2757(22) -0.4656(32) 0.0236(17) 0.131 Uiso 1 d R .
H31B H 0.1929(22) -0.4589(32) -0.0092(17) 0.131 Uiso 1 d R .
C32 C 0.2357(16) -0.3066(29) -0.0198(15) 0.079(8) Uani 1 d . .
H32A H 0.2246(16) -0.3284(29) -0.0648(15) 0.095 Uiso 1 d R .
H32B H 0.2823(16) -0.2693(29) 0.0007(15) 0.095 Uiso 1 d R .
C33 C 0.1768(15) -0.0964(27) -0.0502(12) 0.074(8) Uani 1 d . .
H33A H 0.1638(15) -0.1102(27) -0.0965(12) 0.089 Uiso 1 d R .
H33B H 0.2233(15) -0.0587(27) -0.0302(12) 0.089 Uiso 1 d R .
C34 C 0.1276(17) -0.0100(30) -0.0451(14) 0.081(8) Uani 1 d . .
H34A H 0.1194(17) 0.0583(30) -0.0756(14) 0.097 Uiso 1 d R .
H34B H 0.0830(17) -0.0529(30) -0.0583(14) 0.097 Uiso 1 d R .
C35 C 0.1477(16) 0.0395(27) 0.0190(19) 0.109(13) Uani 1 d . .
H35C H 0.1175(16) 0.1092(27) 0.0164(19) 0.131 Uiso 1 d R .
H35D H 0.1955(16) 0.0706(27) 0.0353(19) 0.131 Uiso 1 d R .
C36 C 0.0725(12) -0.0821(36) 0.0576(15) 0.089(11) Uani 1 d . .
H36A H 0.0401(12) -0.0829(36) 0.0109(15) 0.107 Uiso 1 d R .
H36B H 0.0565(12) -0.0200(36) 0.0788(15) 0.107 Uiso 1 d R .
C37 C 0.0753(13) -0.2051(34) 0.0868(12) 0.080(10) Uani 1 d . .
C38 C 0.1272(14) -0.2149(34) 0.1571(13) 0.092(11) Uani 1 d . .
H38A H 0.1182(14) -0.2898(34) 0.1758(13) 0.110 Uiso 1 d R .
H38B H 0.1226(14) -0.1441(34) 0.1813(13) 0.110 Uiso 1 d R .
C39 C 0.2510(24) -0.3204(58) 0.2101(17) 0.156(20) Uani 1 d . .
H39A H 0.2534(24) -0.3158(58) 0.2537(17) 0.187 Uiso 1 d R .
H39B H 0.2295(24) -0.3993(58) 0.1906(17) 0.187 Uiso 1 d R .
C310 C 0.3093(23) -0.3492(52) 0.2080(22) 0.144(16) Uiso 1 d . .
H31C H 0.3417(23) -0.3944(52) 0.2468(22) 0.173 Uiso 1 d R .
H31D H 0.3249(23) -0.2634(52) 0.2123(22) 0.173 Uiso 1 d R .
C311 C 0.3098(19) -0.3913(41) 0.1419(17) 0.114(11) Uiso 1 d . .
H31E H 0.3468(19) -0.3528(41) 0.1343(17) 0.137 Uiso 1 d R .
H31F H 0.3212(19) -0.4789(41) 0.1503(17) 0.137 Uiso 1 d R .
C312 C 0.0013(14) -0.2497(41) 0.0745(15) 0.116(15) Uani 1 d . .
H31G H -0.0311(14) -0.2414(41) 0.0286(15) 0.174 Uiso 1 d R .
H31H H -0.0140(14) -0.1982(41) 0.1001(15) 0.174 Uiso 1 d R .
H31I H 0.0027(14) -0.3349(41) 0.0876(15) 0.174 Uiso 1 d R .
Fe3 Fe 0.42319(13) -0.0140(3) 0.13583(13) 0.0375(6) Uani 1 d . .
C1C C 0.3938(11) 0.1317(21) 0.1633(10) 0.044(5) Uani 1 d . .
N1C N 0.3787(13) 0.2129(27) 0.1848(12) 0.090(8) Uani 1 d . .
C2C C 0.4507(9) -0.1627(18) 0.1090(8) 0.032(4) Uani 1 d . .
N2C N 0.4672(10) -0.2553(18) 0.0930(9) 0.055(5) Uani 1 d . .
C3C C 0.3913(10) 0.0468(17) 0.0482(10) 0.036(4) Uani 1 d . .
N3C N 0.3750(9) 0.0831(19) -0.0041(9) 0.052(5) Uani 1 d . .
C4C C 0.3316(12) -0.0812(20) 0.1112(9) 0.045(5) Uani 1 d . .
N4C N 0.2787(9) -0.1285(17) 0.0996(9) 0.049(4) Uani 1 d . .
C5C C 0.5122(11) 0.0605(20) 0.1608(11) 0.049(5) Uani 1 d . .
N5C N 0.5708(10) 0.0989(20) 0.1788(9) 0.066(6) Uani 1 d . .
C6C C 0.4537(12) -0.0804(22) 0.2223(12) 0.054(6) Uani 1 d . .
N6C N 0.4723(12) -0.1197(23) 0.2745(12) 0.078(7) Uani 1 d . .
Na1 Na 0.1617(9) -0.6644(20) -0.1115(9) 0.144(6) Uani 1 d . .
Na2 Na 0.7101(11) 0.0090(22) 0.2151(11) 0.165(7) Uani 1 d . .
Na3 Na 0.0658(13) -0.1267(32) -0.2540(13) 0.215(11) Uani 1 d . .
O1 O 0.2039(16) -0.5096(31) -0.1525(16) 0.158(12) Uani 1 d . .
O2 O 0.8425(14) 0.8201(19) 0.3771(14) 0.117(8) Uani 1 d . .
O3 O 0.0987(16) -0.8076(28) -0.1889(14) 0.135(10) Uani 1 d . .
O4 O 0.1005(15) -0.5504(39) -0.0651(15) 0.165(13) Uani 1 d . .
O5 O 0.8910(17) 0.6681(28) 0.3077(13) 0.150(12) Uani 1 d . .
O6 O 0.2532(14) -0.7425(31) -0.0289(16) 0.156(12) Uani 1 d . .
O7 O 0.0923(12) -0.3523(32) -0.1916(13) 0.132(10) Uani 1 d . .
O8 O 0.2475(13) 0.3119(25) 0.0841(14) 0.128(9) Uani 1 d . .
O9 O -0.3198(19) -0.5230(46) -0.2673(18) 0.191(13) Uiso 1 d . .
O10 O 0.5899(17) -0.0700(34) 0.3828(15) 0.158(11) Uiso 1 d . .
O11 O 0.3717(24) 0.3378(55) 0.2904(22) 0.241(19) Uiso 1 d . .
O12 O -0.0937(41) -0.8303(91) -0.3462(39) 0.387(39) Uiso 1 d . .

loop_
_atom_type_symbol
_atom_type_description
_atom_type_scat_dispersion_real
_atom_type_scat_dispersion_imag
_atom_type_scat_source
C C 0.0033 0.0016 'International Tables Vol C Tables 4.2.6.8 and 6.1.1.4'
H H 0.0000 0.0000 'International Tables Vol C Tables 4.2.6.8 and 6.1.1.4'
N N 0.0061 0.0033 'International Tables Vol C Tables 4.2.6.8 and 6.1.1.4'
Na Na 0.0362 0.0249 'International Tables Vol C Tables 4.2.6.8 and 6.1.1.4'
Fe Fe 0.3463 0.8444 'International Tables Vol C Tables 4.2.6.8 and 6.1.1.4'
Co Co 0.3494 0.9721 'International Tables Vol C Tables 4.2.6.8 and 6.1.1.4'
O O 0.0106 0.0060 'International Tables Vol C Tables 4.2.6.8 and 6.1.1.4'

loop_
_geom_angle_atom_site_label_1
_geom_angle_atom_site_label_2
_geom_angle_atom_site_label_3
_geom_angle
_geom_angle_site_symmetry_1
_geom_angle_site_symmetry_3
_geom_angle_publ_flag
N1A Co1 N15 173.8(7) . . ?
N1A Co1 N14 88.4(7) . . ?
N15 Co1 N14 86.1(6) . . ?
N1A Co1 N13 93.2(7) . . ?
N15 Co1 N13 83.5(6) . . ?
N14 Co1 N13 85.0(6) . . ?
N1A Co1 N12 93.9(7) . . ?
N15 Co1 N12 91.5(7) . . ?
N14 Co1 N12 177.0(7) . . ?
N13 Co1 N12 93.0(7) . . ?
N1A Co1 N11 90.2(7) . . ?
N15 Co1 N11 93.2(7) . . ?
N14 Co1 N11 96.6(7) . . ?
N13 Co1 N11 176.2(7) . . ?
N12 Co1 N11 85.3(7) . . ?
C11 N11 C111 108.6(15) . . ?
C11 N11 Co1 107.1(12) . . ?
C111 N11 Co1 116.8(13) . . ?
C12 N12 C13 116.5(18) . . ?
C12 N12 Co1 109.8(14) . . ?
C13 N12 Co1 114.3(13) . . ?
C15 N13 C16 110.7(14) . . ?
C15 N13 Co1 117.3(12) . . ?
C16 N13 Co1 109.8(11) . . ?
C18 N14 C19 111.5(16) . . ?
C18 N14 Co1 108.5(12) . . ?
C19 N14 Co1 119.7(12) . . ?
C17 N15 Co1 103.3(12) . . ?
N11 C11 C12 105.3(16) . . ?
N12 C12 C11 108.4(16) . . ?
N12 C13 C14 114.3(18) . . ?
C15 C14 C13 114.4(20) . . ?
C14 C15 N13 110.6(16) . . ?
N13 C16 C17 108.8(16) . . ?
C112 C17 N15 115.0(20) . . ?
C112 C17 C16 113.1(19) . . ?
N15 C17 C16 104.3(15) . . ?
C112 C17 C18 112.2(18) . . ?
N15 C17 C18 101.4(16) . . ?
C16 C17 C18 110.0(18) . . ?
N14 C18 C17 109.0(16) . . ?
C110 C19 N14 114.9(18) . . ?
C19 C110 C111 113.3(20) . . ?
N11 C111 C110 109.1(16) . . ?
C6A Fe1 C4A 92.3(13) . . ?
C6A Fe1 C5A 178.8(11) . . ?
C4A Fe1 C5A 88.9(13) . . ?
C6A Fe1 C2A 90.8(12) . . ?
C4A Fe1 C2A 176.2(14) . . ?
C5A Fe1 C2A 88.0(12) . . ?
C6A Fe1 C1A 92.5(8) . . ?
C4A Fe1 C1A 90.0(10) . . ?
C5A Fe1 C1A 87.3(8) . . ?
C2A Fe1 C1A 87.6(9) . . ?
C6A Fe1 C3A 87.8(9) . . ?
C4A Fe1 C3A 89.5(11) . . ?
C5A Fe1 C3A 92.4(9) . . ?
C2A Fe1 C3A 92.8(10) . . ?
C1A Fe1 C3A 179.5(9) . . ?
N1A C1A Fe1 176.4(16) . . ?
C1A N1A Co1 172.4(16) . . ?
N2A C2A Fe1 175.2(24) . . ?
C2A N2A Na3 148.9(31) . 2_655 ?
N3A C3A Fe1 177.8(25) . . ?
N4A C4A Fe1 177.7(28) . . ?
N5A C5A Fe1 173.4(24) . . ?
N6A C6A Fe1 176.2(24) . . ?
C6A N6A Na2 118.2(21) . . ?
N24 Co2 N2B 91.0(8) . . ?
N24 Co2 N23 89.4(12) . . ?
N2B Co2 N23 91.5(10) . . ?
N24 Co2 N25 83.5(9) . . ?
N2B Co2 N25 173.1(8) . . ?
N23 Co2 N25 84.4(9) . . ?
N24 Co2 N22 176.0(11) . . ?
N2B Co2 N22 91.1(9) . . ?
N23 Co2 N22 93.9(12) . . ?
N25 Co2 N22 94.7(9) . . ?
N24 Co2 N21 91.1(10) . . ?
N2B Co2 N21 90.6(9) . . ?
N23 Co2 N21 177.9(8) . . ?
N25 Co2 N21 93.6(8) . . ?
N22 Co2 N21 85.5(10) . . ?
C211 N21 C21 111.0(22) . . ?
C211 N21 Co2 117.2(20) . . ?
C21 N21 Co2 108.0(20) . . ?
C22 N22 C23 115.3(27) . . ?
C22 N22 Co2 105.2(19) . . ?
C23 N22 Co2 115.2(20) . . ?
C25 N23 C26 116.3(23) . . ?
C25 N23 Co2 123.6(22) . . ?
C26 N23 Co2 108.9(17) . . ?
C29 N24 C28 107.8(25) . . ?
C29 N24 Co2 123.5(21) . . ?
C28 N24 Co2 110.0(16) . . ?
C27 N25 Co2 101.9(15) . . ?
N21 C21 C22 105.5(24) . . ?
N22 C22 C21 113.9(28) . . ?
N22 C23 C24 115.5(28) . . ?
C23 C24 C25 109.7(25) . . ?
N23 C25 C24 108.5(27) . . ?
N23 C26 C27 110.4(22) . . ?
C212 C27 N25 114.8(23) . . ?
C212 C27 C26 113.4(26) . . ?
N25 C27 C26 106.2(23) . . ?
C212 C27 C28 111.3(25) . . ?
N25 C27 C28 105.2(22) . . ?
C26 C27 C28 105.2(25) . . ?
C27 C28 N24 106.8(19) . . ?
N24 C29 C210 110.8(24) . . ?
C29 C210 C211 110.2(22) . . ?
N21 C211 C210 110.9(23) . . ?
C4B Fe2 C2B 178.7(11) . . ?
C4B Fe2 C1B 91.9(10) . . ?
C2B Fe2 C1B 88.4(9) . . ?
C4B Fe2 C5B 92.2(11) . . ?
C2B Fe2 C5B 86.5(10) . . ?
C1B Fe2 C5B 88.9(10) . . ?
C4B Fe2 C6B 90.6(10) . . ?
C2B Fe2 C6B 89.1(10) . . ?
C1B Fe2 C6B 177.4(10) . . ?
C5B Fe2 C6B 90.4(12) . . ?
C4B Fe2 C3B 90.1(10) . . ?
C2B Fe2 C3B 91.2(9) . . ?
C1B Fe2 C3B 89.0(9) . . ?
C5B Fe2 C3B 176.9(10) . . ?
C6B Fe2 C3B 91.6(11) . . ?
N1B C1B Fe2 173.2(20) . . ?
N2B C2B Fe2 177.6(21) . . ?
C2B N2B Co2 176.3(20) . . ?
N3B C3B Fe2 177.0(19) . . ?
N4B C4B Fe2 179.0(25) . . ?
N5B C5B Fe2 176.7(26) . . ?
N6B C6B Fe2 171.4(30) . . ?
C6B N6B Na3 102.3(26) . . ?
N4C Co3 N35 173.9(8) . . ?
N4C Co3 N31 93.8(9) . . ?
N35 Co3 N31 92.0(9) . . ?
N4C Co3 N33 89.0(8) . . ?
N35 Co3 N33 85.2(9) . . ?
N31 Co3 N33 177.1(9) . . ?
N4C Co3 N34 93.0(8) . . ?
N35 Co3 N34 84.5(8) . . ?
N31 Co3 N34 94.5(11) . . ?
N33 Co3 N34 84.4(9) . . ?
N4C Co3 N32 89.8(7) . . ?
N35 Co3 N32 92.9(7) . . ?
N31 Co3 N32 83.9(9) . . ?
N33 Co3 N32 97.1(8) . . ?
N34 Co3 N32 176.9(9) . . ?
C31 N31 C311 116.2(24) . . ?
C31 N31 Co3 111.7(18) . . ?
C311 N31 Co3 111.8(21) . . ?
C33 N32 C32 114.3(19) . . ?
C33 N32 Co3 117.9(15) . . ?
C32 N32 Co3 106.4(14) . . ?
C36 N33 C35 111.8(22) . . ?
C36 N33 Co3 107.3(18) . . ?
C35 N33 Co3 115.9(17) . . ?
C39 N34 C38 115.9(25) . . ?
C39 N34 Co3 117.9(21) . . ?
C38 N34 Co3 105.3(14) . . ?
C37 N35 Co3 100.8(13) . . ?
C32 C31 N31 111.1(27) . . ?
C31 C32 N32 107.6(21) . . ?
C34 C33 N32 113.6(21) . . ?
C35 C34 C33 115.5(27) . . ?
C34 C35 N33 114.8(23) . . ?
C37 C36 N33 106.1(24) . . ?
C36 C37 C38 114.3(24) . . ?
C36 C37 N35 103.2(19) . . ?
C38 C37 N35 106.3(26) . . ?
C36 C37 C312 111.5(29) . . ?
C38 C37 C312 112.1(22) . . ?
N35 C37 C312 108.9(22) . . ?
C37 C38 N34 110.7(18) . . ?
C310 C39 N34 119.4(38) . . ?
C39 C310 C311 121.3(39) . . ?
C310 C311 N31 114.7(30) . . ?
C5C Fe3 C1C 89.1(9) . . ?
C5C Fe3 C2C 92.5(8) . . ?
C1C Fe3 C2C 178.2(8) . . ?
C5C Fe3 C4C 177.1(10) . . ?
C1C Fe3 C4C 88.1(9) . . ?
C2C Fe3 C4C 90.4(8) . . ?
C5C Fe3 C3C 90.3(9) . . ?
C1C Fe3 C3C 92.6(8) . . ?
C2C Fe3 C3C 88.3(7) . . ?
C4C Fe3 C3C 89.3(8) . . ?
C5C Fe3 C6C 91.2(10) . . ?
C1C Fe3 C6C 88.8(9) . . ?
C2C Fe3 C6C 90.3(8) . . ?
C4C Fe3 C6C 89.3(9) . . ?
C3C Fe3 C6C 178.0(9) . . ?
N1C C1C Fe3 174.0(23) . . ?
N2C C2C Fe3 179.1(16) . . ?
N3C C3C Fe3 177.0(16) . . ?
N4C C4C Fe3 175.0(19) . . ?
C4C N4C Co3 174.1(17) . . ?
N5C C5C Fe3 174.9(20) . . ?
C5C N5C Na2 139.8(18) . . ?
N6C C6C Fe3 179.6(19) . . ?
O6 Na1 O3 113.2(15) . . ?
O6 Na1 O1 105.8(13) . . ?
O3 Na1 O1 112.4(13) . . ?
O6 Na1 O4 105.9(13) . . ?
O3 Na1 O4 116.7(13) . . ?
O1 Na1 O4 101.6(15) . . ?
O1 Na2 N5C 135.1(12) 2_655 . ?
O1 Na2 N6A 116.4(11) 2_655 . ?
N5C Na2 N6A 100.8(9) . . ?
O7 Na3 N2A 117.2(13) . 2_645 ?
O7 Na3 N6B 109.0(10) . . ?
N2A Na3 N6B 133.8(15) 2_645 . ?
Na1 O1 Na2 137.0(15) . 2_645 ?

loop_
_geom_bond_atom_site_label_1
_geom_bond_atom_site_label_2
_geom_bond_distance
_geom_bond_site_symmetry_2
_geom_bond_publ_flag
Co1 N1A 1.88(2) . ?
Co1 N15 1.93(2) . ?
Co1 N14 1.944(15) . ?
Co1 N13 1.95(2) . ?
Co1 N12 1.97(2) . ?
Co1 N11 1.97(2) . ?
N11 C11 1.47(3) . ?
N11 C111 1.48(3) . ?
N12 C12 1.45(3) . ?
N12 C13 1.50(3) . ?
N13 C15 1.52(2) . ?
N13 C16 1.52(3) . ?
N14 C18 1.48(2) . ?
N14 C19 1.51(2) . ?
N15 C17 1.50(3) . ?
C11 C12 1.52(3) . ?
C13 C14 1.55(4) . ?
C14 C15 1.46(3) . ?
C16 C17 1.54(3) . ?
C17 C112 1.45(3) . ?
C17 C18 1.55(3) . ?
C19 C110 1.42(3) . ?
C110 C111 1.57(3) . ?
Fe1 C6A 1.83(3) . ?
Fe1 C4A 1.84(3) . ?
Fe1 C5A 1.90(3) . ?
Fe1 C2A 1.91(3) . ?
Fe1 C1A 1.93(2) . ?
Fe1 C3A 1.98(3) . ?
C1A N1A 1.12(2) . ?
C2A N2A 1.10(3) . ?
N2A Na3 2.76(3) 2_655 ?
C3A N3A 1.11(3) . ?
C4A N4A 1.22(4) . ?
C5A N5A 1.19(3) . ?
C6A N6A 1.23(4) . ?
N6A Na2 2.89(4) . ?
Co2 N24 1.82(3) . ?
Co2 N2B 1.86(2) . ?
Co2 N23 1.96(2) . ?
Co2 N25 1.97(2) . ?
Co2 N22 1.99(2) . ?
Co2 N21 2.00(2) . ?
N21 C211 1.41(3) . ?
N21 C21 1.50(4) . ?
N22 C22 1.33(4) . ?
N22 C23 1.46(4) . ?
N23 C25 1.45(4) . ?
N23 C26 1.46(3) . ?
N24 C29 1.44(5) . ?
N24 C28 1.60(3) . ?
N25 C27 1.46(3) . ?
C21 C22 1.50(5) . ?
C23 C24 1.48(5) . ?
C24 C25 1.54(5) . ?
C26 C27 1.48(4) . ?
C27 C212 1.45(4) . ?
C27 C28 1.54(4) . ?
C29 C210 1.59(4) . ?
C210 C211 1.69(5) . ?
Fe2 C4B 1.84(3) . ?
Fe2 C2B 1.88(2) . ?
Fe2 C1B 1.91(2) . ?
Fe2 C5B 1.91(3) . ?
Fe2 C6B 1.92(3) . ?
Fe2 C3B 1.93(3) . ?
C1B N1B 1.14(3) . ?
C2B N2B 1.16(2) . ?
C3B N3B 1.17(3) . ?
C4B N4B 1.23(3) . ?
C5B N5B 1.14(3) . ?
C6B N6B 1.15(3) . ?
N6B Na3 2.97(4) . ?
Co3 N4C 1.87(2) . ?
Co3 N35 1.94(2) . ?
Co3 N31 1.97(2) . ?
Co3 N33 1.97(2) . ?
Co3 N34 1.98(2) . ?
Co3 N32 1.98(2) . ?
N31 C31 1.46(4) . ?
N31 C311 1.57(4) . ?
N32 C33 1.46(3) . ?
N32 C32 1.54(3) . ?
N33 C36 1.50(3) . ?
N33 C35 1.52(4) . ?
N34 C39 1.51(5) . ?
N34 C38 1.56(3) . ?
N35 C37 1.49(3) . ?
C31 C32 1.40(4) . ?
C33 C34 1.44(4) . ?
C34 C35 1.42(4) . ?
C36 C37 1.47(5) . ?
C37 C38 1.48(4) . ?
C37 C312 1.54(3) . ?
C39 C310 1.30(5) . ?
C310 C311 1.57(5) . ?
Fe3 C5C 1.89(2) . ?
Fe3 C1C 1.89(2) . ?
Fe3 C2C 1.89(2) . ?
Fe3 C4C 1.91(2) . ?
Fe3 C3C 1.91(2) . ?
Fe3 C6C 1.91(2) . ?
C1C N1C 1.11(3) . ?
C2C N2C 1.17(2) . ?
C3C N3C 1.15(2) . ?
C4C N4C 1.15(2) . ?
C5C N5C 1.19(2) . ?
N5C Na2 2.86(3) . ?
C6C N6C 1.15(3) . ?
Na1 O6 2.17(3) . ?
Na1 O3 2.27(4) . ?
Na1 O1 2.28(3) . ?
Na1 O4 2.35(3) . ?
Na2 O1 2.78(3) 2_655 ?
Na3 O7 2.74(5) . ?
Na3 N2A 2.76(3) 2_645 ?
O1 Na2 2.78(3) 2_645 ?
